data_7121487
loop_
_publ_author_name
'Albayer, Mohammad'
'Corbo, Robert'
'Dutton, Jason L.'

_publ_section_title
;
 Well defined difluorogold(iii) complexes supported by N-ligands.
;
_journal_issue 50
_journal_name_full 'Chemical communications (Cambridge, England)'
_journal_page_first 6832
_journal_page_last 6834
_journal_paper_doi 10.1039/c8cc02535e
_journal_volume 54
_journal_year 2018
_chemical_formula_sum 'C9 H12 Au F5 N4 O3 S'
_chemical_formula_weight 548.25
_space_group_IT_number 14
_space_group_name_Hall '-P 2yn'
_space_group_name_H-M_alt 'P 1 21/n 1'
_symmetry_cell_setting monoclinic
_symmetry_space_group_name_Hall '-P 2yn'
_symmetry_space_group_name_H-M 'P 1 21/n 1'
_atom_sites_solution_hydrogens geom
_atom_sites_solution_primary direct
_atom_sites_solution_secondary difmap
_audit_creation_method SHELXL-97
_audit_update_record
;
2018-01-29 deposited with the CCDC.
2018-04-12 downloaded from the CCDC.
;
_cell_angle_alpha 90.00
_cell_angle_beta 97.325(2)
_cell_angle_gamma 90.00
_cell_formula_units_Z 4
_cell_length_a 8.1155(2)
_cell_length_b 6.7521(2)
_cell_length_c 27.4966(7)
_cell_measurement_reflns_used 9504
_cell_measurement_temperature 123(2)
_cell_measurement_theta_max 76.7490
_cell_measurement_theta_min 4.8410
_cell_volume 1494.43(7)
_computing_cell_refinement 'CrysAlisPro, Agilent Technologies'
_computing_data_collection 'CrysAlisPro, Agilent Technologies'
_computing_data_reduction 'CrysAlisPro, Agilent Technologies'
_computing_molecular_graphics SHELXP
_computing_publication_material SHELXP
_computing_structure_refinement 'SHELXL-97 (Sheldrick, 2008)'
_computing_structure_solution 'SHELXS-97 (Sheldrick, 2008)'
_diffrn_ambient_temperature 123(2)
_diffrn_measured_fraction_theta_full 0.991
_diffrn_measured_fraction_theta_max 0.991
_diffrn_measurement_device_type 'Xcalibur, Atlas, Gemini'
_diffrn_measurement_method '\w scans'
_diffrn_radiation_monochromator graphite
_diffrn_radiation_source 'fine-focus sealed tube'
_diffrn_radiation_type CuK\a
_diffrn_radiation_wavelength 1.54184
_diffrn_reflns_av_R_equivalents 0.0356
_diffrn_reflns_av_sigmaI/netI 0.0213
_diffrn_reflns_limit_h_max 10
_diffrn_reflns_limit_h_min -10
_diffrn_reflns_limit_k_max 8
_diffrn_reflns_limit_k_min -6
_diffrn_reflns_limit_l_max 33
_diffrn_reflns_limit_l_min -34
_diffrn_reflns_number 12525
_diffrn_reflns_theta_full 77.01
_diffrn_reflns_theta_max 77.01
_diffrn_reflns_theta_min 5.53
_exptl_absorpt_coefficient_mu 20.551
_exptl_absorpt_correction_T_max 0.1918
_exptl_absorpt_correction_T_min 0.1485
_exptl_absorpt_correction_type multi-scan
_exptl_absorpt_process_details 'CrysAlisPro, Agilent Technologies'
_exptl_crystal_colour block
_exptl_crystal_density_diffrn 2.437
_exptl_crystal_density_method 'not measured'
_exptl_crystal_description yellow
_exptl_crystal_F_000 1032
_exptl_crystal_size_max 0.15
_exptl_crystal_size_mid 0.12
_exptl_crystal_size_min 0.12
_refine_diff_density_max 2.176
_refine_diff_density_min -2.140
_refine_diff_density_rms 0.179
_refine_ls_extinction_method none
_refine_ls_goodness_of_fit_ref 1.080
_refine_ls_hydrogen_treatment constr
_refine_ls_matrix_type full
_refine_ls_number_parameters 210
_refine_ls_number_reflns 3138
_refine_ls_number_restraints 0
_refine_ls_restrained_S_all 1.080
_refine_ls_R_factor_all 0.0326
_refine_ls_R_factor_gt 0.0321
_refine_ls_shift/su_max 0.001
_refine_ls_shift/su_mean 0.000
_refine_ls_structure_factor_coef Fsqd
_refine_ls_weighting_details 'calc w=1/[\s^2^(Fo^2^)+(0.0586P)^2^+4.4424P] where P=(Fo^2^+2Fc^2^)/3'
_refine_ls_weighting_scheme calc
_refine_ls_wR_factor_gt 0.0877
_refine_ls_wR_factor_ref 0.0880
_reflns_number_gt 3099
_reflns_number_total 3138
_reflns_threshold_expression >2sigma(I)
_cod_data_source_file c8cc02535e2.cif
_cod_data_source_block ma_178f
_cod_depositor_comments 'Adding full bibliography for 7121487.cif.'
_cod_original_sg_symbol_H-M P2(1)/n
_cod_database_code 7121487

loop_
_symmetry_equiv_pos_as_xyz
'x, y, z'
'-x+1/2, y+1/2, -z+1/2'
'-x, -y, -z'
'x-1/2, -y-1/2, z-1/2'

loop_
_atom_site_label
_atom_site_type_symbol
_atom_site_fract_x
_atom_site_fract_y
_atom_site_fract_z
_atom_site_U_iso_or_equiv
_atom_site_adp_type
_atom_site_occupancy
_atom_site_symmetry_multiplicity
_atom_site_calc_flag
_atom_site_refinement_flags
Au1 Au 0.37098(2) 0.41344(3) 0.315356(6) 0.02151(10) Uani 1 1 d .
S002 S 0.75427(15) 0.74145(18) 0.40753(4) 0.0267(2) Uani 1 1 d .
F2 F 0.4917(5) 0.1823(4) 0.29921(12) 0.0381(7) Uani 1 1 d .
F1 F 0.2504(4) 0.6424(5) 0.33100(13) 0.0370(7) Uani 1 1 d .
F005 F 0.8549(5) 0.4636(6) 0.47103(13) 0.0451(8) Uani 1 1 d .
F006 F 0.7416(5) 0.3536(5) 0.40171(13) 0.0446(8) Uani 1 1 d .
N2 N 0.4438(5) 0.5538(6) 0.25805(15) 0.0239(8) Uani 1 1 d .
F008 F 0.5896(4) 0.4769(6) 0.45219(14) 0.0477(8) Uani 1 1 d .
N009 N 0.5641(5) 0.7786(6) 0.21791(14) 0.0215(7) Uani 1 1 d .
O00A O 0.9191(5) 0.7388(6) 0.39330(15) 0.0375(8) Uani 1 1 d .
N1 N 0.3016(5) 0.2725(6) 0.37276(14) 0.0233(7) Uani 1 1 d .
O00C O 0.6216(5) 0.7392(6) 0.36727(14) 0.0404(9) Uani 1 1 d .
N00D N 0.2774(5) 0.0452(6) 0.42711(15) 0.0253(8) Uani 1 1 d .
O00E O 0.7277(6) 0.8770(6) 0.44604(15) 0.0425(10) Uani 1 1 d .
C00F C 0.4987(6) 0.7408(7) 0.25938(17) 0.0224(8) Uani 1 1 d .
H00F H 0.4924 0.8318 0.2854 0.027 Uiso 1 1 calc R
C00G C 0.5511(7) 0.6095(7) 0.18959(18) 0.0266(10) Uani 1 1 d .
H00G H 0.5878 0.5935 0.1584 0.032 Uiso 1 1 calc R
C00H C 0.6393(6) 0.9644(8) 0.20553(18) 0.0270(9) Uani 1 1 d .
H00A H 0.5726 1.0235 0.1770 0.040 Uiso 1 1 calc R
H00B H 0.7521 0.9395 0.1979 0.040 Uiso 1 1 calc R
H00C H 0.6438 1.0556 0.2334 0.040 Uiso 1 1 calc R
C00I C 0.4760(7) 0.4704(8) 0.21467(18) 0.0301(10) Uani 1 1 d .
H00I H 0.4502 0.3387 0.2041 0.036 Uiso 1 1 calc R
C00J C 0.1899(6) 0.3421(7) 0.40280(17) 0.0256(9) Uani 1 1 d .
H00J H 0.1339 0.4659 0.4002 0.031 Uiso 1 1 calc R
C00K C 0.1759(6) 0.1997(7) 0.43666(17) 0.0266(9) Uani 1 1 d .
H00K H 0.1082 0.2054 0.4624 0.032 Uiso 1 1 calc R
C00L C 0.7345(6) 0.4969(7) 0.43469(18) 0.0283(10) Uani 1 1 d .
C00M C 0.3512(6) 0.0933(6) 0.38817(19) 0.0254(10) Uani 1 1 d .
H00M H 0.4273 0.0121 0.3737 0.031 Uiso 1 1 calc R
C00N C 0.2985(7) -0.1397(8) 0.45452(19) 0.0326(10) Uani 1 1 d .
H00D H 0.3357 -0.1109 0.4891 0.049 Uiso 1 1 calc R
H00E H 0.3815 -0.2220 0.4412 0.049 Uiso 1 1 calc R
H00H H 0.1923 -0.2106 0.4517 0.049 Uiso 1 1 calc R

loop_
_atom_site_aniso_label
_atom_site_aniso_U_11
_atom_site_aniso_U_22
_atom_site_aniso_U_33
_atom_site_aniso_U_23
_atom_site_aniso_U_13
_atom_site_aniso_U_12
Au1 0.01805(13) 0.01630(14) 0.03009(14) 0.00378(6) 0.00271(8) 0.00019(5)
S002 0.0295(5) 0.0261(6) 0.0247(5) 0.0009(4) 0.0042(4) 0.0069(4)
F2 0.058(2) 0.0184(13) 0.0430(16) 0.0026(12) 0.0241(15) 0.0077(13)
F1 0.0311(15) 0.0251(14) 0.0576(19) 0.0102(14) 0.0162(14) 0.0109(12)
F005 0.0435(19) 0.0447(18) 0.0434(18) 0.0161(16) -0.0084(15) 0.0067(16)
F006 0.057(2) 0.0293(17) 0.0483(19) -0.0039(15) 0.0100(16) 0.0038(16)
N2 0.026(2) 0.0185(17) 0.0268(19) 0.0040(15) 0.0022(15) 0.0000(15)
F008 0.0363(18) 0.051(2) 0.059(2) 0.0133(18) 0.0203(16) 0.0033(16)
N009 0.0194(16) 0.0207(18) 0.0237(17) 0.0013(14) 0.0001(13) -0.0003(14)
O00A 0.0321(19) 0.036(2) 0.046(2) -0.0006(16) 0.0113(16) 0.0008(16)
N1 0.0235(18) 0.0192(18) 0.0275(18) 0.0043(14) 0.0046(14) 0.0012(14)
O00C 0.038(2) 0.048(2) 0.0335(18) 0.0071(17) -0.0032(16) 0.0123(18)
N00D 0.027(2) 0.0206(17) 0.0289(19) 0.0005(16) 0.0057(16) 0.0038(16)
O00E 0.063(3) 0.0306(18) 0.036(2) -0.0093(16) 0.0134(19) 0.0074(19)
C00F 0.023(2) 0.017(2) 0.026(2) 0.0016(16) 0.0025(16) -0.0012(16)
C00G 0.033(3) 0.024(2) 0.022(2) -0.0026(17) -0.0012(18) 0.0015(18)
C00H 0.027(2) 0.024(2) 0.030(2) 0.0037(19) 0.0056(18) -0.0033(19)
C00I 0.035(3) 0.023(2) 0.030(2) -0.0027(19) -0.0051(19) 0.001(2)
C00J 0.024(2) 0.020(2) 0.032(2) -0.0040(18) 0.0036(17) 0.0061(18)
C00K 0.029(2) 0.024(2) 0.029(2) -0.0012(18) 0.0091(18) 0.0059(18)
C00L 0.025(2) 0.028(3) 0.032(2) 0.0038(19) 0.0040(18) 0.0032(18)
C00M 0.026(2) 0.019(2) 0.032(2) 0.0008(16) 0.0080(19) 0.0016(16)
C00N 0.039(3) 0.024(2) 0.036(3) 0.008(2) 0.009(2) 0.002(2)

loop_
_atom_type_symbol
_atom_type_description
_atom_type_scat_dispersion_real
_atom_type_scat_dispersion_imag
_atom_type_scat_source
Au Au -4.4197 7.2980 'International Tables Vol C Tables 4.2.6.8 and 6.1.1.4'
C C 0.0181 0.0091 'International Tables Vol C Tables 4.2.6.8 and 6.1.1.4'
F F 0.0727 0.0534 'International Tables Vol C Tables 4.2.6.8 and 6.1.1.4'
N N 0.0311 0.0180 'International Tables Vol C Tables 4.2.6.8 and 6.1.1.4'
O O 0.0492 0.0322 'International Tables Vol C Tables 4.2.6.8 and 6.1.1.4'
S S 0.3331 0.5567 'International Tables Vol C Tables 4.2.6.8 and 6.1.1.4'
H H 0.0000 0.0000 'International Tables Vol C Tables 4.2.6.8 and 6.1.1.4'

loop_
_geom_angle_atom_site_label_1
_geom_angle_atom_site_label_2
_geom_angle_atom_site_label_3
_geom_angle
F1 Au1 F2 179.64(16)
F1 Au1 N1 90.20(15)
F2 Au1 N1 89.95(15)
F1 Au1 N2 90.30(15)
F2 Au1 N2 89.56(15)
N1 Au1 N2 179.23(16)
O00E S002 O00A 116.1(3)
O00E S002 O00C 113.9(3)
O00A S002 O00C 114.8(2)
O00E S002 C00L 104.2(3)
O00A S002 C00L 103.4(2)
O00C S002 C00L 102.0(2)
C00F N2 C00I 108.1(4)
C00F N2 Au1 124.0(3)
C00I N2 Au1 126.9(3)
C00F N009 C00G 108.2(4)
C00F N009 C00H 125.9(4)
C00G N009 C00H 125.9(4)
C00M N1 C00J 108.3(4)
C00M N1 Au1 125.8(3)
C00J N1 Au1 125.9(3)
C00M N00D C00K 108.1(4)
C00M N00D C00N 126.1(4)
C00K N00D C00N 125.8(4)
N2 C00F N009 108.8(4)
N2 C00F H00F 125.6
N009 C00F H00F 125.6
C00I C00G N009 107.1(4)
C00I C00G H00G 126.5
N009 C00G H00G 126.5
N009 C00H H00A 109.5
N009 C00H H00B 109.5
H00A C00H H00B 109.5
N009 C00H H00C 109.5
H00A C00H H00C 109.5
H00B C00H H00C 109.5
C00G C00I N2 107.8(4)
C00G C00I H00I 126.1
N2 C00I H00I 126.1
C00K C00J N1 106.8(4)
C00K C00J H00J 126.6
N1 C00J H00J 126.6
C00J C00K N00D 107.6(4)
C00J C00K H00K 126.2
N00D C00K H00K 126.2
F005 C00L F006 107.4(4)
F005 C00L F008 108.1(4)
F006 C00L F008 106.8(4)
F005 C00L S002 111.5(4)
F006 C00L S002 111.4(4)
F008 C00L S002 111.5(4)
N1 C00M N00D 109.3(4)
N1 C00M H00M 125.4
N00D C00M H00M 125.4
N00D C00N H00D 109.5
N00D C00N H00E 109.5
H00D C00N H00E 109.5
N00D C00N H00H 109.5
H00D C00N H00H 109.5
H00E C00N H00H 109.5

loop_
_geom_bond_atom_site_label_1
_geom_bond_atom_site_label_2
_geom_bond_distance
Au1 F1 1.908(3)
Au1 F2 1.924(3)
Au1 N1 1.985(4)
Au1 N2 1.992(4)
S002 O00E 1.437(4)
S002 O00A 1.441(4)
S002 O00C 1.442(4)
S002 C00L 1.828(5)
F005 C00L 1.325(6)
F006 C00L 1.332(6)
N2 C00F 1.338(6)
N2 C00I 1.374(7)
F008 C00L 1.333(6)
N009 C00F 1.342(6)
N009 C00G 1.379(6)
N009 C00H 1.454(6)
N1 C00M 1.328(6)
N1 C00J 1.384(6)
N00D C00M 1.332(7)
N00D C00K 1.375(6)
N00D C00N 1.457(6)
C00F H00F 0.9500
C00G C00I 1.355(8)
C00G H00G 0.9500
C00H H00A 0.9800
C00H H00B 0.9800
C00H H00C 0.9800
C00I H00I 0.9500
C00J C00K 1.353(7)
C00J H00J 0.9500
C00K H00K 0.9500
C00M H00M 0.9500
C00N H00D 0.9800
C00N H00E 0.9800
C00N H00H 0.9800

loop_
_geom_torsion_atom_site_label_1
_geom_torsion_atom_site_label_2
_geom_torsion_atom_site_label_3
_geom_torsion_atom_site_label_4
_geom_torsion
F1 Au1 N2 C00F 44.1(4)
F2 Au1 N2 C00F -136.2(4)
N1 Au1 N2 C00F -86(12)
F1 Au1 N2 C00I -148.8(4)
F2 Au1 N2 C00I 30.8(4)
N1 Au1 N2 C00I 81(12)
F1 Au1 N1 C00M -175.3(4)
F2 Au1 N1 C00M 5.0(4)
N2 Au1 N1 C00M -46(12)
F1 Au1 N1 C00J 6.5(4)
F2 Au1 N1 C00J -173.2(4)
N2 Au1 N1 C00J 136(12)
C00I N2 C00F N009 0.3(5)
Au1 N2 C00F N009 169.4(3)
C00G N009 C00F N2 -0.4(5)
C00H N009 C00F N2 -179.1(4)
C00F N009 C00G C00I 0.3(5)
C00H N009 C00G C00I 179.0(4)
N009 C00G C00I N2 -0.2(6)
C00F N2 C00I C00G -0.1(6)
Au1 N2 C00I C00G -168.8(3)
C00M N1 C00J C00K 0.5(5)
Au1 N1 C00J C00K 179.0(3)
N1 C00J C00K N00D -0.2(6)
C00M N00D C00K C00J -0.1(6)
C00N N00D C00K C00J -179.3(5)
O00E S002 C00L F005 -65.6(4)
O00A S002 C00L F005 56.2(4)
O00C S002 C00L F005 175.6(4)
O00E S002 C00L F006 174.5(4)
O00A S002 C00L F006 -63.7(4)
O00C S002 C00L F006 55.7(4)
O00E S002 C00L F008 55.3(4)
O00A S002 C00L F008 177.1(4)
O00C S002 C00L F008 -63.5(4)
C00J N1 C00M N00D -0.6(6)
Au1 N1 C00M N00D -179.0(3)
C00K N00D C00M N1 0.4(6)
C00N N00D C00M N1 179.6(5)
